data_4086413
loop_
_publ_author_name
'Sun, Puhua'
'Yang, Dawei'
'Li, Ying'
'Zhang, Yahui'
'Su, Linan'
'Wang, Baomin'
'Qu, Jingping'

_publ_section_title
;
 Thiolate-Bridged Nickel--Iron and Nickel--Ruthenium Complexes Relevant to
 the CO-Inhibited State of [NiFe]-Hydrogenase
;
_journal_issue 5
_journal_name_full Organometallics
_journal_page_first 751
_journal_paper_doi 10.1021/acs.organomet.5b01035
_journal_volume 35
_journal_year 2016
_chemical_formula_sum 'C40 H47 F6 Fe Ni P3 S3'
_chemical_formula_weight 945.43
_chemical_name_systematic
; 
 ? 
;
_space_group_IT_number 15
_symmetry_cell_setting monoclinic
_symmetry_space_group_name_Hall '-C 2yc'
_symmetry_space_group_name_H-M 'C 1 2/c 1'
_atom_sites_solution_hydrogens geom
_atom_sites_solution_primary direct
_atom_sites_solution_secondary difmap
_audit_creation_method SHELXL-97
_cell_angle_alpha 90.00
_cell_angle_beta 102.8730(10)
_cell_angle_gamma 90.00
_cell_formula_units_Z 8
_cell_length_a 19.4970(15)
_cell_length_b 13.3056(11)
_cell_length_c 35.574(3)
_cell_measurement_temperature 296(2)
_cell_volume 8996.6(13)
_computing_cell_refinement 'Bruker SMART'
_computing_data_collection 'Bruker SMART'
_computing_data_reduction 'Bruker SAINT'
_computing_molecular_graphics 'Bruker SHELXTL'
_computing_publication_material 'Bruker SHELXTL'
_computing_structure_refinement 'Bruker SHELXTL'
_computing_structure_solution 'Bruker SHELXTL'
_diffrn_ambient_temperature 296(2)
_diffrn_measured_fraction_theta_full 0.996
_diffrn_measured_fraction_theta_max 0.996
_diffrn_measurement_device_type 'CCD area detector'
_diffrn_measurement_method 'phi and omega scans'
_diffrn_radiation_monochromator graphite
_diffrn_radiation_source 'fine-focus sealed tube'
_diffrn_radiation_type MoK\a
_diffrn_radiation_wavelength 0.71073
_diffrn_reflns_av_R_equivalents 0.0334
_diffrn_reflns_av_sigmaI/netI 0.0374
_diffrn_reflns_limit_h_max 23
_diffrn_reflns_limit_h_min -23
_diffrn_reflns_limit_k_max 14
_diffrn_reflns_limit_k_min -15
_diffrn_reflns_limit_l_max 33
_diffrn_reflns_limit_l_min -42
_diffrn_reflns_number 23323
_diffrn_reflns_theta_full 25.00
_diffrn_reflns_theta_max 25.00
_diffrn_reflns_theta_min 2.03
_exptl_absorpt_coefficient_mu 1.039
_exptl_absorpt_correction_T_max 0.7812
_exptl_absorpt_correction_T_min 0.7526
_exptl_absorpt_correction_type empirical
_exptl_absorpt_process_details SADABS
_exptl_crystal_colour black
_exptl_crystal_density_diffrn 1.396
_exptl_crystal_density_method 'not measured'
_exptl_crystal_description block
_exptl_crystal_F_000 3904
_exptl_crystal_size_max 0.29
_exptl_crystal_size_mid 0.27
_exptl_crystal_size_min 0.25
_refine_diff_density_max 0.816
_refine_diff_density_min -0.318
_refine_diff_density_rms 0.097
_refine_ls_extinction_method none
_refine_ls_goodness_of_fit_ref 1.008
_refine_ls_hydrogen_treatment 'riding mode'
_refine_ls_matrix_type full
_refine_ls_number_parameters 519
_refine_ls_number_reflns 7873
_refine_ls_number_restraints 0
_refine_ls_restrained_S_all 1.008
_refine_ls_R_factor_all 0.0796
_refine_ls_R_factor_gt 0.0604
_refine_ls_shift/su_max 0.002
_refine_ls_shift/su_mean 0.000
_refine_ls_structure_factor_coef Fsqd
_refine_ls_weighting_details 'calc w=1/[\s^2^(Fo^2^)+(0.1145P)^2^+15.4691P] where P=(Fo^2^+2Fc^2^)/3'
_refine_ls_weighting_scheme calc
_refine_ls_wR_factor_gt 0.1743
_refine_ls_wR_factor_ref 0.1863
_reflns_number_gt 5963
_reflns_number_total 7873
_reflns_threshold_expression >2sigma(I)
_cod_data_source_file om5b01035_si_002.cif
_cod_data_source_block 1
_cod_depositor_comments
;
The following automatic conversions were performed:

'_symmetry_cell_setting' value 'Monoclinic' changed to 'monoclinic'
according to
/usr/data/users/saulius/crontab/automatic-downloads/rss-feeds/ACS/lib/dictionaries/cif_core.dic
dictionary named 'cif_core.dic' version 2.4.2 from 2011-04-26.

Automatic conversion script
Id: cif_fix_values 4268 2015-11-12 08:31:59Z antanas 

 Adding full bibliography for 4086412--4086417.cif.
;
_cod_original_cell_volume 8996.7(13)
_cod_original_sg_symbol_H-M 'C2/c  '
_cod_database_code 4086413

loop_
_symmetry_equiv_pos_as_xyz
'x, y, z'
'-x, y, -z+1/2'
'x+1/2, y+1/2, z'
'-x+1/2, y+1/2, -z+1/2'
'-x, -y, -z'
'x, -y, z-1/2'
'-x+1/2, -y+1/2, -z'
'x+1/2, -y+1/2, z-1/2'

loop_
_atom_site_label
_atom_site_type_symbol
_atom_site_fract_x
_atom_site_fract_y
_atom_site_fract_z
_atom_site_U_iso_or_equiv
_atom_site_adp_type
_atom_site_occupancy
_atom_site_symmetry_multiplicity
_atom_site_calc_flag
_atom_site_refinement_flags
Ni1 Ni 0.26995(3) 0.68780(4) 0.143638(15) 0.04339(19) Uani 1 1 d .
Fe1 Fe 0.14358(3) 0.75523(5) 0.117123(19) 0.0501(2) Uani 1 1 d .
S1 S 0.22433(7) 0.81883(9) 0.16554(4) 0.0575(3) Uani 1 1 d .
P2 P 0.36114(7) 0.72756(12) 0.11616(3) 0.0591(4) Uani 1 1 d .
P3 P 0.5000 1.00050(15) 0.2500 0.0687(6) Uani 1 2 d S
P1 P 0.34465(8) 0.61264(12) 0.19022(4) 0.0670(4) Uani 1 1 d .
S2 S 0.18282(6) 0.60056(8) 0.10947(3) 0.0501(3) Uani 1 1 d .
S3 S 0.08763(8) 0.69250(12) 0.15977(5) 0.0744(4) Uani 1 1 d .
C3 C 0.0769(3) 0.7520(4) 0.05954(16) 0.0681(14) Uani 1 1 d .
C4 C 0.1426(3) 0.8009(4) 0.05943(15) 0.0637(13) Uani 1 1 d .
C21 C 0.3564(3) 0.4777(5) 0.18954(17) 0.0740(16) Uani 1 1 d .
C26 C 0.3245(4) 0.4218(5) 0.1582(2) 0.089(2) Uani 1 1 d .
H26A H 0.2943 0.4536 0.1377 0.107 Uiso 1 1 calc R
C2 C 0.0429(3) 0.8087(5) 0.0841(2) 0.0797(17) Uani 1 1 d .
C11 C 0.1918(3) 0.7877(5) 0.20867(17) 0.0769(16) Uani 1 1 d .
H11A H 0.2310 0.7865 0.2309 0.092 Uiso 1 1 calc R
H11B H 0.1592 0.8392 0.2129 0.092 Uiso 1 1 calc R
C33 C 0.3820(3) 0.6480(5) 0.07816(16) 0.0669(14) Uani 1 1 d .
F2 F 0.4193(3) 1.0017(5) 0.2437(2) 0.177(2) Uani 1 1 d .
C12 C 0.1562(4) 0.6893(6) 0.20481(18) 0.093(2) Uani 1 1 d .
H12A H 0.1351 0.6773 0.2267 0.111 Uiso 1 1 calc R
H12B H 0.1896 0.6359 0.2038 0.111 Uiso 1 1 calc R
C9 C 0.1924(3) 0.7714(5) 0.03549(15) 0.0810(17) Uani 1 1 d .
H9A H 0.1791 0.8034 0.0107 0.122 Uiso 1 1 calc R
H9B H 0.1912 0.6998 0.0322 0.122 Uiso 1 1 calc R
H9C H 0.2391 0.7919 0.0480 0.122 Uiso 1 1 calc R
F1 F 0.4960(4) 0.9176(4) 0.21946(17) 0.185(3) Uani 1 1 d .
C5 C 0.1474(3) 0.8867(4) 0.08427(17) 0.0681(14) Uani 1 1 d .
C38 C 0.4448(4) 0.6609(6) 0.0655(2) 0.095(2) Uani 1 1 d .
H38A H 0.4767 0.7110 0.0759 0.114 Uiso 1 1 calc R
C23 C 0.4112(5) 0.3232(7) 0.2176(3) 0.128(3) Uani 1 1 d .
H23A H 0.4413 0.2904 0.2378 0.154 Uiso 1 1 calc R
C7 C -0.0296(3) 0.7882(6) 0.0901(3) 0.119(3) Uani 1 1 d .
H7A H -0.0636 0.8230 0.0709 0.179 Uiso 1 1 calc R
H7B H -0.0327 0.8112 0.1153 0.179 Uiso 1 1 calc R
H7C H -0.0388 0.7173 0.0881 0.179 Uiso 1 1 calc R
C34 C 0.3375(3) 0.5725(4) 0.06273(17) 0.0740(16) Uani 1 1 d .
H34A H 0.2963 0.5628 0.0712 0.089 Uiso 1 1 calc R
C36 C 0.4132(6) 0.5240(7) 0.0222(3) 0.124(3) Uani 1 1 d .
H36A H 0.4235 0.4824 0.0032 0.149 Uiso 1 1 calc R
C10 C 0.2030(3) 0.9657(4) 0.0888(2) 0.091(2) Uani 1 1 d .
H10A H 0.1891 1.0160 0.0692 0.136 Uiso 1 1 calc R
H10B H 0.2465 0.9357 0.0862 0.136 Uiso 1 1 calc R
H10C H 0.2090 0.9961 0.1138 0.136 Uiso 1 1 calc R
C16 C 0.4392(3) 0.7057(8) 0.15579(19) 0.132(4) Uani 1 1 d .
H16A H 0.4742 0.6717 0.1448 0.158 Uiso 1 1 calc R
H16B H 0.4584 0.7710 0.1646 0.158 Uiso 1 1 calc R
C14 C 0.1426(3) 0.5157(4) 0.13996(18) 0.0733(15) Uani 1 1 d .
H14A H 0.1310 0.4521 0.1268 0.088 Uiso 1 1 calc R
H14B H 0.1763 0.5027 0.1640 0.088 Uiso 1 1 calc R
C8 C 0.0486(4) 0.6624(5) 0.03569(19) 0.093(2) Uani 1 1 d .
H8A H 0.0203 0.6843 0.0114 0.140 Uiso 1 1 calc R
H8B H 0.0203 0.6230 0.0491 0.140 Uiso 1 1 calc R
H8C H 0.0869 0.6223 0.0312 0.140 Uiso 1 1 calc R
C27 C 0.3404(3) 0.6381(4) 0.23999(16) 0.0779(17) Uani 1 1 d .
C28 C 0.3743(5) 0.7227(6) 0.2584(3) 0.121(3) Uani 1 1 d .
H28A H 0.4039 0.7623 0.2474 0.145 Uiso 1 1 calc R
C1 C 0.0866(3) 0.8892(4) 0.10023(19) 0.0778(16) Uani 1 1 d .
C29 C 0.3601(9) 0.7451(9) 0.2963(4) 0.187(8) Uani 1 1 d .
H29A H 0.3788 0.8033 0.3091 0.224 Uiso 1 1 calc R
C37 C 0.4582(5) 0.5976(8) 0.0372(3) 0.122(3) Uani 1 1 d .
H37A H 0.4993 0.6061 0.0283 0.146 Uiso 1 1 calc R
C25 C 0.3358(5) 0.3193(6) 0.1559(3) 0.120(3) Uani 1 1 d .
H25A H 0.3141 0.2831 0.1341 0.144 Uiso 1 1 calc R
C32 C 0.2993(4) 0.5782(5) 0.25770(18) 0.096(2) Uani 1 1 d .
H32A H 0.2787 0.5204 0.2454 0.115 Uiso 1 1 calc R
C31 C 0.2884(6) 0.6037(8) 0.2943(2) 0.136(4) Uani 1 1 d .
H31A H 0.2588 0.5649 0.3056 0.163 Uiso 1 1 calc R
C30 C 0.3212(10) 0.6846(12) 0.3129(3) 0.184(8) Uani 1 1 d .
H30A H 0.3166 0.6983 0.3379 0.221 Uiso 1 1 calc R
C6 C 0.0693(4) 0.9682(5) 0.1262(3) 0.120(3) Uani 1 1 d .
H6A H 0.0433 1.0211 0.1110 0.181 Uiso 1 1 calc R
H6B H 0.1121 0.9950 0.1418 0.181 Uiso 1 1 calc R
H6C H 0.0415 0.9396 0.1426 0.181 Uiso 1 1 calc R
C22 C 0.3995(4) 0.4254(6) 0.2203(2) 0.095(2) Uani 1 1 d .
H22A H 0.4203 0.4598 0.2427 0.114 Uiso 1 1 calc R
C13 C 0.0789(4) 0.5601(5) 0.1483(2) 0.097(2) Uani 1 1 d .
H13A H 0.0671 0.5246 0.1698 0.117 Uiso 1 1 calc R
H13B H 0.0403 0.5510 0.1260 0.117 Uiso 1 1 calc R
C15 C 0.4323(4) 0.6548(9) 0.1861(3) 0.164(5) Uani 1 1 d .
H15A H 0.4515 0.6956 0.2086 0.197 Uiso 1 1 calc R
H15B H 0.4619 0.5957 0.1877 0.197 Uiso 1 1 calc R
C24 C 0.3798(6) 0.2718(7) 0.1866(3) 0.139(4) Uani 1 1 d .
H24A H 0.3876 0.2030 0.1855 0.166 Uiso 1 1 calc R
C35 C 0.3526(4) 0.5098(5) 0.0346(2) 0.101(2) Uani 1 1 d .
H35A H 0.3217 0.4585 0.0242 0.121 Uiso 1 1 calc R
P4 P 0.1659(3) 0.2830(3) 0.04720(12) 0.0981(12) Uani 0.50 1 d P
C39 C 0.3749(3) 0.8546(5) 0.10026(17) 0.0732(15) Uani 1 1 d .
C40 C 0.3686(4) 0.8795(5) 0.06170(18) 0.0829(17) Uani 1 1 d .
H40A H 0.3651 0.8276 0.0439 0.100 Uiso 1 1 calc R
F3 F 0.4968(4) 1.0836(5) 0.21964(19) 0.195(3) Uani 1 1 d .
C44 C 0.3832(4) 0.9341(7) 0.1262(2) 0.105(2) Uani 1 1 d .
H44A H 0.3887 0.9212 0.1524 0.126 Uiso 1 1 calc R
C41 C 0.3674(5) 0.9760(7) 0.0486(3) 0.121(3) Uani 1 1 d .
H41A H 0.3620 0.9895 0.0224 0.145 Uiso 1 1 calc R
C43 C 0.3833(5) 1.0335(8) 0.1133(4) 0.140(4) Uani 1 1 d .
H43A H 0.3896 1.0864 0.1308 0.168 Uiso 1 1 calc R
C42 C 0.3742(6) 1.0518(8) 0.0748(4) 0.144(4) Uani 1 1 d .
H42A H 0.3725 1.1180 0.0662 0.173 Uiso 1 1 calc R
F10 F 0.1067(7) 0.3518(12) 0.0439(5) 0.205(7) Uani 0.50 1 d P
F9 F 0.2245(8) 0.2220(12) 0.0519(5) 0.199(6) Uani 0.50 1 d P
F8 F 0.1204(9) 0.2113(13) 0.0341(8) 0.273(11) Uani 0.50 1 d P
F7 F 0.2047(9) 0.3545(13) 0.0663(8) 0.269(11) Uani 0.50 1 d P
F12 F 0.1618(11) 0.2646(15) 0.0850(3) 0.215(7) Uani 0.50 1 d P
F11 F 0.1665(13) 0.3159(17) 0.0138(6) 0.280(11) Uani 0.50 1 d P

loop_
_atom_site_aniso_label
_atom_site_aniso_U_11
_atom_site_aniso_U_22
_atom_site_aniso_U_33
_atom_site_aniso_U_23
_atom_site_aniso_U_13
_atom_site_aniso_U_12
Ni1 0.0478(3) 0.0444(3) 0.0382(3) 0.0031(2) 0.0101(2) 0.0045(2)
Fe1 0.0480(4) 0.0466(4) 0.0563(4) 0.0045(3) 0.0131(3) 0.0061(3)
S1 0.0662(8) 0.0519(7) 0.0546(7) -0.0077(5) 0.0137(6) 0.0078(6)
P2 0.0483(7) 0.0895(10) 0.0405(6) 0.0056(6) 0.0119(5) -0.0021(6)
P3 0.0966(16) 0.0566(11) 0.0556(11) 0.000 0.0229(11) 0.000
P1 0.0582(8) 0.0765(9) 0.0610(8) 0.0287(7) 0.0020(6) 0.0020(7)
S2 0.0509(6) 0.0455(6) 0.0546(7) -0.0010(5) 0.0134(5) -0.0001(5)
S3 0.0683(9) 0.0817(10) 0.0844(10) 0.0060(7) 0.0410(8) 0.0070(7)
C3 0.059(3) 0.071(3) 0.064(3) 0.012(3) -0.009(3) 0.002(3)
C4 0.059(3) 0.067(3) 0.055(3) 0.015(2) -0.007(2) -0.001(3)
C21 0.068(3) 0.090(4) 0.067(3) 0.023(3) 0.022(3) 0.030(3)
C26 0.093(5) 0.086(4) 0.091(5) 0.021(4) 0.027(4) 0.045(4)
C2 0.053(3) 0.075(4) 0.102(5) 0.015(3) -0.002(3) 0.009(3)
C11 0.088(4) 0.085(4) 0.064(3) -0.014(3) 0.030(3) 0.008(3)
C33 0.067(3) 0.079(4) 0.063(3) 0.017(3) 0.032(3) 0.020(3)
F2 0.094(3) 0.191(6) 0.248(7) 0.036(5) 0.045(4) 0.004(4)
C12 0.101(5) 0.122(6) 0.067(4) 0.001(4) 0.043(4) -0.005(4)
C9 0.087(4) 0.110(5) 0.044(3) 0.010(3) 0.010(3) -0.009(4)
F1 0.249(7) 0.148(5) 0.140(4) -0.083(4) 0.003(5) 0.015(5)
C5 0.062(3) 0.054(3) 0.079(4) 0.023(3) -0.004(3) 0.003(2)
C38 0.079(4) 0.118(5) 0.103(5) 0.009(4) 0.053(4) 0.018(4)
C23 0.137(8) 0.130(8) 0.126(7) 0.061(6) 0.047(6) 0.077(6)
C7 0.047(3) 0.128(6) 0.180(9) 0.010(6) 0.021(4) 0.010(4)
C34 0.087(4) 0.074(4) 0.072(4) 0.009(3) 0.043(3) 0.017(3)
C36 0.161(9) 0.110(6) 0.132(7) 0.000(5) 0.098(7) 0.044(6)
C10 0.090(4) 0.065(4) 0.101(5) 0.027(3) -0.011(4) -0.010(3)
C16 0.049(3) 0.272(12) 0.068(4) 0.050(6) 0.001(3) -0.021(5)
C14 0.085(4) 0.054(3) 0.086(4) 0.010(3) 0.031(3) -0.010(3)
C8 0.085(4) 0.102(5) 0.078(4) 0.004(4) -0.013(3) -0.020(4)
C27 0.095(4) 0.065(3) 0.059(3) 0.017(3) -0.015(3) 0.008(3)
C28 0.117(6) 0.090(5) 0.122(7) 0.004(5) -0.045(5) 0.006(5)
C1 0.064(3) 0.062(3) 0.101(4) 0.013(3) 0.006(3) 0.021(3)
C29 0.240(17) 0.116(9) 0.141(11) -0.055(7) -0.095(11) 0.068(10)
C37 0.108(6) 0.139(8) 0.145(8) 0.005(6) 0.083(6) 0.026(6)
C25 0.148(8) 0.095(6) 0.117(6) -0.006(5) 0.028(6) 0.053(5)
C32 0.142(6) 0.084(4) 0.060(4) 0.021(3) 0.020(4) 0.027(4)
C31 0.225(11) 0.125(7) 0.059(4) 0.017(5) 0.032(6) 0.051(7)
C30 0.29(2) 0.173(14) 0.066(6) -0.007(7) -0.011(8) 0.114(14)
C6 0.110(6) 0.086(5) 0.160(8) -0.019(5) 0.019(5) 0.044(4)
C22 0.090(5) 0.112(5) 0.085(4) 0.040(4) 0.024(4) 0.037(4)
C13 0.096(5) 0.091(5) 0.118(5) 0.017(4) 0.053(4) -0.019(4)
C15 0.062(4) 0.250(12) 0.157(8) 0.131(8) -0.028(5) -0.041(6)
C24 0.181(11) 0.105(7) 0.141(8) 0.034(6) 0.059(8) 0.087(7)
C35 0.134(6) 0.076(4) 0.110(5) -0.006(4) 0.064(5) 0.015(4)
P4 0.121(3) 0.066(2) 0.092(3) -0.0022(19) -0.010(2) -0.001(2)
C39 0.061(3) 0.092(4) 0.069(3) -0.015(3) 0.020(3) -0.025(3)
C40 0.101(5) 0.080(4) 0.072(4) 0.003(3) 0.028(3) -0.022(3)
F3 0.258(7) 0.168(5) 0.200(6) 0.112(5) 0.142(6) 0.081(5)
C44 0.095(5) 0.126(7) 0.094(5) -0.038(5) 0.019(4) -0.044(5)
C41 0.152(8) 0.096(6) 0.117(6) 0.020(5) 0.038(6) -0.035(5)
C43 0.119(7) 0.118(8) 0.186(11) -0.077(8) 0.043(7) -0.064(6)
C42 0.136(8) 0.109(7) 0.194(12) -0.006(8) 0.049(9) -0.043(6)
F10 0.148(11) 0.199(14) 0.238(16) -0.055(12) -0.021(11) 0.070(10)
F9 0.176(13) 0.222(14) 0.211(14) 0.059(12) 0.068(11) 0.076(11)
F8 0.171(14) 0.172(13) 0.43(3) -0.083(17) -0.027(17) -0.056(11)
F7 0.195(15) 0.161(13) 0.39(3) -0.123(17) -0.056(17) -0.010(12)
F12 0.31(2) 0.270(18) 0.084(7) 0.033(9) 0.079(11) 0.019(17)
F11 0.35(3) 0.31(2) 0.191(16) 0.159(17) 0.079(18) 0.09(2)

loop_
_atom_type_symbol
_atom_type_description
_atom_type_scat_dispersion_real
_atom_type_scat_dispersion_imag
_atom_type_scat_source
C C 0.0033 0.0016 'International Tables Vol C Tables 4.2.6.8 and 6.1.1.4'
H H 0.0000 0.0000 'International Tables Vol C Tables 4.2.6.8 and 6.1.1.4'
F F 0.0171 0.0103 'International Tables Vol C Tables 4.2.6.8 and 6.1.1.4'
P P 0.1023 0.0942 'International Tables Vol C Tables 4.2.6.8 and 6.1.1.4'
S S 0.1246 0.1234 'International Tables Vol C Tables 4.2.6.8 and 6.1.1.4'
Fe Fe 0.3463 0.8444 'International Tables Vol C Tables 4.2.6.8 and 6.1.1.4'
Ni Ni 0.3393 1.1124 'International Tables Vol C Tables 4.2.6.8 and 6.1.1.4'

loop_
_geom_angle_atom_site_label_1
_geom_angle_atom_site_label_2
_geom_angle_atom_site_label_3
_geom_angle
_geom_angle_site_symmetry_1
_geom_angle_site_symmetry_3
S1 Ni1 S2 107.15(5) . .
S1 Ni1 P1 110.53(6) . .
S2 Ni1 P1 118.77(6) . .
S1 Ni1 P2 112.84(6) . .
S2 Ni1 P2 117.97(5) . .
P1 Ni1 P2 88.83(5) . .
S1 Ni1 Fe1 54.75(4) . .
S2 Ni1 Fe1 54.88(4) . .
P1 Ni1 Fe1 148.33(5) . .
P2 Ni1 Fe1 122.24(4) . .
C1 Fe1 C5 39.3(2) . .
C1 Fe1 C4 66.1(2) . .
C5 Fe1 C4 39.4(2) . .
C1 Fe1 C3 65.3(2) . .
C5 Fe1 C3 65.3(2) . .
C4 Fe1 C3 39.0(2) . .
C1 Fe1 C2 38.4(2) . .
C5 Fe1 C2 64.4(2) . .
C4 Fe1 C2 64.7(2) . .
C3 Fe1 C2 38.3(2) . .
C1 Fe1 S3 101.79(19) . .
C5 Fe1 S3 140.55(17) . .
C4 Fe1 S3 149.68(15) . .
C3 Fe1 S3 110.85(16) . .
C2 Fe1 S3 88.32(19) . .
C1 Fe1 S1 97.80(18) . .
C5 Fe1 S1 90.41(16) . .
C4 Fe1 S1 119.24(15) . .
C3 Fe1 S1 155.58(15) . .
C2 Fe1 S1 133.86(18) . .
S3 Fe1 S1 89.12(6) . .
C1 Fe1 S2 156.10(19) . .
C5 Fe1 S2 129.78(18) . .
C4 Fe1 S2 94.31(16) . .
C3 Fe1 S2 90.90(16) . .
C2 Fe1 S2 121.93(18) . .
S3 Fe1 S2 88.33(5) . .
S1 Fe1 S2 104.02(5) . .
C1 Fe1 Ni1 142.26(18) . .
C5 Fe1 Ni1 109.85(15) . .
C4 Fe1 Ni1 104.60(15) . .
C3 Fe1 Ni1 131.10(16) . .
C2 Fe1 Ni1 168.85(19) . .
S3 Fe1 Ni1 101.13(5) . .
S1 Fe1 Ni1 53.08(4) . .
S2 Fe1 Ni1 53.29(3) . .
C11 S1 Ni1 111.3(2) . .
C11 S1 Fe1 104.2(2) . .
Ni1 S1 Fe1 72.16(4) . .
C39 P2 C33 103.6(3) . .
C39 P2 C16 103.2(4) . .
C33 P2 C16 101.0(4) . .
C39 P2 Ni1 122.22(19) . .
C33 P2 Ni1 120.4(2) . .
C16 P2 Ni1 103.0(2) . .
F1 P3 F1 88.4(5) . 2_655
F1 P3 F3 91.8(4) . .
F1 P3 F3 179.4(5) 2_655 .
F1 P3 F3 179.4(5) . 2_655
F1 P3 F3 91.8(4) 2_655 2_655
F3 P3 F3 88.0(6) . 2_655
F1 P3 F2 89.9(4) . 2_655
F1 P3 F2 90.9(4) 2_655 2_655
F3 P3 F2 88.5(4) . 2_655
F3 P3 F2 90.6(4) 2_655 2_655
F1 P3 F2 90.9(4) . .
F1 P3 F2 89.9(4) 2_655 .
F3 P3 F2 90.6(4) . .
F3 P3 F2 88.5(4) 2_655 .
F2 P3 F2 178.8(5) 2_655 .
C21 P1 C27 103.3(3) . .
C21 P1 C15 100.3(4) . .
C27 P1 C15 105.4(4) . .
C21 P1 Ni1 120.5(2) . .
C27 P1 Ni1 118.9(2) . .
C15 P1 Ni1 105.9(2) . .
C14 S2 Ni1 112.0(2) . .
C14 S2 Fe1 106.76(19) . .
Ni1 S2 Fe1 71.83(4) . .
C13 S3 C12 100.8(4) . .
C13 S3 Fe1 104.3(2) . .
C12 S3 Fe1 103.4(2) . .
C2 C3 C4 107.3(5) . .
C2 C3 C8 127.3(6) . .
C4 C3 C8 125.2(6) . .
C2 C3 Fe1 70.9(3) . .
C4 C3 Fe1 69.3(3) . .
C8 C3 Fe1 128.3(4) . .
C5 C4 C3 107.1(5) . .
C5 C4 C9 127.3(5) . .
C3 C4 C9 125.4(5) . .
C5 C4 Fe1 69.5(3) . .
C3 C4 Fe1 71.7(3) . .
C9 C4 Fe1 127.6(4) . .
C26 C21 C22 116.7(6) . .
C26 C21 P1 120.9(4) . .
C22 C21 P1 122.4(6) . .
C21 C26 C25 122.2(7) . .
C1 C2 C3 109.3(5) . .
C1 C2 C7 125.7(7) . .
C3 C2 C7 125.0(6) . .
C1 C2 Fe1 68.7(3) . .
C3 C2 Fe1 70.7(3) . .
C7 C2 Fe1 129.0(5) . .
C12 C11 S1 111.5(4) . .
C34 C33 C38 118.8(6) . .
C34 C33 P2 119.9(4) . .
C38 C33 P2 121.2(5) . .
C11 C12 S3 107.2(5) . .
C1 C5 C4 108.6(5) . .
C1 C5 C10 126.2(6) . .
C4 C5 C10 124.9(6) . .
C1 C5 Fe1 70.3(3) . .
C4 C5 Fe1 71.1(3) . .
C10 C5 Fe1 129.6(4) . .
C37 C38 C33 118.6(8) . .
C24 C23 C22 120.7(8) . .
C33 C34 C35 121.3(6) . .
C37 C36 C35 120.7(7) . .
C15 C16 P2 119.5(5) . .
C13 C14 S2 111.1(4) . .
C32 C27 C28 121.1(7) . .
C32 C27 P1 119.6(5) . .
C28 C27 P1 119.1(6) . .
C27 C28 C29 115.4(10) . .
C2 C1 C5 107.6(6) . .
C2 C1 C6 126.2(6) . .
C5 C1 C6 126.0(6) . .
C2 C1 Fe1 73.0(3) . .
C5 C1 Fe1 70.3(3) . .
C6 C1 Fe1 126.6(5) . .
C30 C29 C28 121.9(11) . .
C36 C37 C38 121.4(7) . .
C24 C25 C26 118.8(9) . .
C27 C32 C31 120.4(8) . .
C30 C31 C32 119.7(11) . .
C29 C30 C31 121.2(12) . .
C23 C22 C21 120.8(8) . .
C14 C13 S3 113.4(4) . .
C16 C15 P1 119.5(5) . .
C23 C24 C25 120.8(8) . .
C36 C35 C34 119.2(8) . .
F11 P4 F7 96.3(17) . .
F11 P4 F8 93.7(17) . .
F7 P4 F8 168.1(18) . .
F11 P4 F9 97.8(12) . .
F7 P4 F9 89.9(11) . .
F8 P4 F9 95.3(11) . .
F11 P4 F12 169.6(13) . .
F7 P4 F12 77.1(14) . .
F8 P4 F12 92.1(15) . .
F9 P4 F12 90.2(10) . .
F11 P4 F10 83.1(11) . .
F7 P4 F10 86.6(9) . .
F8 P4 F10 88.1(11) . .
F9 P4 F10 176.5(11) . .
F12 P4 F10 88.5(11) . .
C44 C39 C40 116.4(7) . .
C44 C39 P2 120.3(5) . .
C40 C39 P2 122.8(5) . .
C41 C40 C39 123.6(7) . .
C39 C44 C43 120.7(8) . .
C42 C41 C40 118.2(9) . .
C42 C43 C44 119.2(8) . .
C41 C42 C43 121.8(10) . .
P4 F7 F12 53.6(9) . .
P4 F12 F7 49.4(8) . .

loop_
_geom_bond_atom_site_label_1
_geom_bond_atom_site_label_2
_geom_bond_distance
_geom_bond_site_symmetry_2
Ni1 S1 2.1787(13) .
Ni1 S2 2.1888(13) .
Ni1 P1 2.1890(14) .
Ni1 P2 2.2740(13) .
Ni1 Fe1 2.5941(8) .
Fe1 C1 2.115(5) .
Fe1 C5 2.114(5) .
Fe1 C4 2.137(5) .
Fe1 C3 2.168(5) .
Fe1 C2 2.171(5) .
Fe1 S3 2.2192(15) .
Fe1 S1 2.2256(14) .
Fe1 S2 2.2333(13) .
S1 C11 1.833(6) .
P2 C39 1.821(6) .
P2 C33 1.832(6) .
P2 C16 1.852(6) .
P3 F1 1.537(5) .
P3 F1 1.537(5) 2_655
P3 F3 1.537(5) .
P3 F3 1.537(5) 2_655
P3 F2 1.540(5) 2_655
P3 F2 1.540(5) .
P1 C21 1.811(6) .
P1 C27 1.823(6) .
P1 C15 1.836(7) .
S2 C14 1.856(5) .
S3 C13 1.808(7) .
S3 C12 1.844(7) .
C3 C2 1.425(9) .
C3 C4 1.438(8) .
C3 C8 1.496(8) .
C4 C5 1.434(8) .
C4 C9 1.479(8) .
C21 C26 1.370(9) .
C21 C22 1.406(8) .
C26 C25 1.386(9) .
C2 C1 1.409(8) .
C2 C7 1.502(9) .
C11 C12 1.474(9) .
C33 C34 1.360(8) .
C33 C38 1.408(8) .
C5 C1 1.424(8) .
C5 C10 1.492(8) .
C38 C37 1.380(11) .
C23 C24 1.325(14) .
C23 C22 1.385(11) .
C34 C35 1.384(8) .
C36 C37 1.343(13) .
C36 C35 1.363(11) .
C16 C15 1.306(9) .
C14 C13 1.464(9) .
C27 C32 1.377(9) .
C27 C28 1.393(10) .
C28 C29 1.466(17) .
C1 C6 1.488(9) .
C29 C30 1.33(2) .
C25 C24 1.383(12) .
C32 C31 1.406(10) .
C31 C30 1.349(17) .
P4 F11 1.268(15) .
P4 F7 1.307(14) .
P4 F8 1.316(14) .
P4 F9 1.381(13) .
P4 F12 1.386(11) .
P4 F10 1.458(12) .
C39 C44 1.390(9) .
C39 C40 1.390(8) .
C40 C41 1.364(10) .
C44 C43 1.399(13) .
C41 C42 1.359(13) .
C43 C42 1.365(14) .
F7 F12 1.68(3) .
